data_7111166
loop_
_publ_author_name
'Butler, Douglas N.'
'Shang, Muhong'
'Warrener, Ronald N.'

_publ_section_title
;
 A molecular &#x2018;hamburger&#x2019;: bonded benzene in a bun
;
_journal_issue 2
_journal_name_full 'Chemical Communications'
_journal_page_first 159
_journal_paper_doi 10.1039/b008178g
_journal_year 2001
_chemical_formula_sum 'C60 H48 F12 N4 O10'
_chemical_formula_weight 1213.02
_chemical_name_systematic
; 
 ? 
;
_space_group_IT_number 43
_symmetry_cell_setting orthorhombic
_symmetry_space_group_name_Hall 'F 2 -2d'
_symmetry_space_group_name_H-M 'F d d 2'
_atom_sites_solution_hydrogens geom
_atom_sites_solution_primary direct
_atom_sites_solution_secondary difmap
_audit_creation_method SHELXL-97
_cell_angle_alpha 90.00
_cell_angle_beta 90.00
_cell_angle_gamma 90.00
_cell_formula_units_Z 4
_cell_length_a 18.4480(2)
_cell_length_b 28.7380(4)
_cell_length_c 9.6088(8)
_cell_measurement_reflns_used 7636
_cell_measurement_temperature 150(1)
_cell_measurement_theta_max 27.49
_cell_measurement_theta_min 2.62
_cell_volume 5094.2(4)
_computing_cell_refinement 'Denzo-SMN (Otwinowski & Minor, 1997)'
_computing_data_collection 'KappaCCD server software (Nonius, 1997)'
_computing_data_reduction 'Denzo-SMN (Otwinowski & Minor, 1997)'
_computing_molecular_graphics 'Bruker SHELXTL V5.1'
_computing_publication_material 'Bruker SHELXTL V5.1'
_computing_structure_refinement 'Bruker SHELXTL V5.1'
_computing_structure_solution 'Bruker SHELXTL V5.1'
_diffrn_ambient_temperature 150(1)
_diffrn_measured_fraction_theta_full 0.997
_diffrn_measured_fraction_theta_max 0.997
_diffrn_measurement_device_type 'Nonius Kappa-CCD'
_diffrn_measurement_method '\f scans & \w scans with \k offsets'
_diffrn_radiation_monochromator graphite
_diffrn_radiation_source 'fine-focus sealed tube'
_diffrn_radiation_type MoK\a
_diffrn_radiation_wavelength 0.71073
_diffrn_reflns_av_R_equivalents 0.039
_diffrn_reflns_av_sigmaI/netI 0.0381
_diffrn_reflns_limit_h_max 23
_diffrn_reflns_limit_h_min -23
_diffrn_reflns_limit_k_max 37
_diffrn_reflns_limit_k_min -37
_diffrn_reflns_limit_l_max 12
_diffrn_reflns_limit_l_min -12
_diffrn_reflns_number 7636
_diffrn_reflns_theta_full 27.49
_diffrn_reflns_theta_max 27.49
_diffrn_reflns_theta_min 2.62
_diffrn_standards_decay_% none
_exptl_absorpt_coefficient_mu 0.137
_exptl_absorpt_correction_T_max 0.9537
_exptl_absorpt_correction_T_min 0.9473
_exptl_absorpt_correction_type multi-scan
_exptl_absorpt_process_details 'Denzo-SMN, Otwinowski & Minor 1997'
_exptl_crystal_colour colourless
_exptl_crystal_density_diffrn 1.582
_exptl_crystal_density_method 'not measured'
_exptl_crystal_description needle
_exptl_crystal_F_000 2496
_exptl_crystal_size_max 0.40
_exptl_crystal_size_mid 0.35
_exptl_crystal_size_min 0.35
_refine_diff_density_max 0.170
_refine_diff_density_min -0.180
_refine_diff_density_rms 0.043
_refine_ls_extinction_coef 0.0018(2)
_refine_ls_extinction_expression Fc^*^=kFc[1+0.001xFc^2^\l^3^/sin(2\q)]^-1/4^
_refine_ls_extinction_method SHELXL
_refine_ls_goodness_of_fit_ref 1.036
_refine_ls_hydrogen_treatment constr
_refine_ls_matrix_type full
_refine_ls_number_parameters 196
_refine_ls_number_reflns 1553
_refine_ls_number_restraints 1
_refine_ls_restrained_S_all 1.035
_refine_ls_R_factor_all 0.0459
_refine_ls_R_factor_gt 0.0330
_refine_ls_shift/su_max 0.001
_refine_ls_shift/su_mean 0.000
_refine_ls_structure_factor_coef Fsqd
_refine_ls_weighting_details 'calc w=1/[\s^2^(Fo^2^)+(0.0453P)^2^+1.4823P] where P=(Fo^2^+2Fc^2^)/3'
_refine_ls_weighting_scheme calc
_refine_ls_wR_factor_gt 0.0762
_refine_ls_wR_factor_ref 0.0818
_reflns_number_gt 1326
_reflns_number_total 1553
_reflns_threshold_expression >2sigma(I)
_cod_data_source_file b008178gsup1.cif
_cod_data_source_block k00272a
_cod_depositor_comments
;
The following automatic conversions were performed:

'_symmetry_cell_setting' value 'Orthorhombic' changed to
'orthorhombic' according to
/home/saulius/struct/CIF-dictionaries/cif_core.dic dictionary named
'cif_core.dic' version 2.4.2 from 2011-04-26.

Automatic conversion script
Id: cif_fix_values 1891 2012-01-12 08:04:46Z andrius 
;
_cod_original_sg_symbol_H-M Fdd2
_cod_database_code 7111166

loop_
_symmetry_equiv_pos_as_xyz
'x, y, z'
'-x, -y, z'
'x+1/4, -y+1/4, z+1/4'
'-x+1/4, y+1/4, z+1/4'
'x, y+1/2, z+1/2'
'-x, -y+1/2, z+1/2'
'x+1/4, -y+3/4, z+3/4'
'-x+1/4, y+3/4, z+3/4'
'x+1/2, y, z+1/2'
'-x+1/2, -y, z+1/2'
'x+3/4, -y+1/4, z+3/4'
'-x+3/4, y+1/4, z+3/4'
'x+1/2, y+1/2, z'
'-x+1/2, -y+1/2, z'
'x+3/4, -y+3/4, z+1/4'
'-x+3/4, y+3/4, z+1/4'

loop_
_atom_site_label
_atom_site_type_symbol
_atom_site_fract_x
_atom_site_fract_y
_atom_site_fract_z
_atom_site_U_iso_or_equiv
_atom_site_adp_type
_atom_site_occupancy
_atom_site_symmetry_multiplicity
_atom_site_calc_flag
_atom_site_refinement_flags
F1 F 0.02745(8) 0.59508(5) 0.21227(17) 0.0476(4) Uani 1 1 d .
F2 F 0.12265(8) 0.55293(5) 0.20668(16) 0.0466(4) Uani 1 1 d .
F3 F 0.10371(9) 0.59795(5) 0.38232(17) 0.0460(4) Uani 1 1 d .
O1 O 0.21408(9) 0.50698(6) 0.7061(2) 0.0481(5) Uani 1 1 d .
O2 O 0.08156(10) 0.37305(5) 0.7143(2) 0.0417(4) Uani 1 1 d .
O3 O 0.0000 0.5000 0.2710(2) 0.0284(5) Uani 1 2 d S
N1 N 0.15121(11) 0.43895(7) 0.7426(2) 0.0371(5) Uani 1 1 d .
C1 C 0.03187(12) 0.53139(7) 0.3706(2) 0.0238(4) Uani 1 1 d .
C2 C 0.07973(10) 0.49944(7) 0.4625(2) 0.0239(4) Uani 1 1 d .
H2A H 0.0851 0.5123 0.5586 0.029 Uiso 1 1 calc R
C3 C 0.15363(12) 0.48299(8) 0.4038(3) 0.0326(5) Uani 1 1 d .
H3A H 0.1844 0.5084 0.3641 0.039 Uiso 1 1 calc R
C4 C 0.19159(13) 0.45297(8) 0.5149(3) 0.0403(6) Uani 1 1 d .
H4A H 0.2427 0.4462 0.4865 0.048 Uiso 1 1 calc R
C5 C 0.18946(12) 0.47081(9) 0.6618(3) 0.0381(6) Uani 1 1 d .
C6 C 0.12132(12) 0.40252(8) 0.6659(3) 0.0360(6) Uani 1 1 d .
C7 C 0.14648(12) 0.40781(8) 0.5167(3) 0.0372(6) Uani 1 1 d .
H7A H 0.1774 0.3807 0.4894 0.045 Uiso 1 1 calc R
C8 C 0.08756(12) 0.41651(8) 0.4048(3) 0.0333(5) Uani 1 1 d .
H8A H 0.0646 0.3877 0.3664 0.040 Uiso 1 1 calc R
C9 C 0.03319(11) 0.45317(7) 0.4627(2) 0.0232(4) Uani 1 1 d .
H9 H 0.0170 0.4449 0.5589 0.028 Uiso 1 1 calc R
C10 C 0.13256(15) 0.44473(9) 0.2990(3) 0.0417(6) Uani 1 1 d .
H10A H 0.1750 0.4273 0.2633 0.050 Uiso 1 1 calc R
H10B H 0.1031 0.4567 0.2207 0.050 Uiso 1 1 calc R
C11 C 0.07122(13) 0.56914(8) 0.2911(3) 0.0334(5) Uani 1 1 d .
C12 C 0.13389(15) 0.44696(9) 0.8897(3) 0.0429(6) Uani 1 1 d .
H12A H 0.1740 0.4641 0.9348 0.052 Uiso 1 1 calc R
H12B H 0.1282 0.4167 0.9379 0.052 Uiso 1 1 calc R
C13 C 0.06451(13) 0.47472(8) 0.9015(3) 0.0333(5) Uani 1 1 d .
C14 C -0.00197(15) 0.45204(8) 0.9041(3) 0.0354(5) Uani 1 1 d .
H14A H -0.0034 0.4190 0.9062 0.043 Uiso 1 1 calc R
C15 C -0.06606(14) 0.47687(8) 0.9035(3) 0.0370(6) Uani 1 1 d .
H15 H -0.1112 0.4609 0.9044 0.044 Uiso 1 1 calc R

loop_
_atom_site_aniso_label
_atom_site_aniso_U_11
_atom_site_aniso_U_22
_atom_site_aniso_U_33
_atom_site_aniso_U_23
_atom_site_aniso_U_13
_atom_site_aniso_U_12
F1 0.0651(10) 0.0401(8) 0.0377(8) 0.0180(7) -0.0024(8) -0.0102(7)
F2 0.0560(9) 0.0503(8) 0.0336(8) 0.0048(7) 0.0171(8) -0.0153(7)
F3 0.0640(9) 0.0374(8) 0.0367(8) -0.0019(7) 0.0004(7) -0.0279(7)
O1 0.0356(9) 0.0454(10) 0.0632(12) 0.0036(10) -0.0209(10) -0.0090(8)
O2 0.0452(9) 0.0255(8) 0.0545(11) 0.0063(9) -0.0004(9) 0.0023(7)
O3 0.0427(12) 0.0264(10) 0.0160(10) 0.000 0.000 -0.0131(10)
N1 0.0312(10) 0.0309(10) 0.0493(15) 0.0037(9) -0.0113(9) 0.0042(9)
C1 0.0312(10) 0.0224(10) 0.0179(11) -0.0006(8) 0.0001(8) -0.0088(9)
C2 0.0233(9) 0.0247(10) 0.0237(10) -0.0026(9) 0.0039(9) -0.0008(8)
C3 0.0266(10) 0.0315(11) 0.0397(13) -0.0043(10) 0.0111(10) -0.0024(9)
C4 0.0220(10) 0.0354(13) 0.0634(18) -0.0031(12) 0.0067(11) 0.0050(10)
C5 0.0192(9) 0.0379(12) 0.0571(17) 0.0054(12) -0.0109(11) 0.0037(10)
C6 0.0298(11) 0.0236(11) 0.0546(16) 0.0009(11) -0.0058(11) 0.0093(9)
C7 0.0284(11) 0.0271(11) 0.0561(16) -0.0027(11) 0.0058(11) 0.0072(10)
C8 0.0331(11) 0.0265(11) 0.0404(13) -0.0084(10) 0.0098(11) 0.0012(10)
C9 0.0246(9) 0.0209(9) 0.0240(10) -0.0008(9) 0.0045(9) -0.0010(8)
C10 0.0422(13) 0.0379(14) 0.0448(16) -0.0120(11) 0.0204(12) -0.0026(12)
C11 0.0436(13) 0.0310(12) 0.0255(11) 0.0006(10) 0.0015(10) -0.0131(11)
C12 0.0476(14) 0.0387(14) 0.0425(15) 0.0080(12) -0.0193(12) 0.0023(11)
C13 0.0428(12) 0.0328(12) 0.0242(11) 0.0043(10) -0.0098(10) -0.0027(10)
C14 0.0507(14) 0.0259(10) 0.0297(12) 0.0022(10) -0.0018(11) -0.0095(11)
C15 0.0443(13) 0.0335(12) 0.0331(13) -0.0036(11) 0.0091(11) -0.0101(11)

loop_
_atom_type_symbol
_atom_type_description
_atom_type_scat_dispersion_real
_atom_type_scat_dispersion_imag
_atom_type_scat_source
C C 0.0033 0.0016 'International Tables Vol C Tables 4.2.6.8 and 6.1.1.4'
H H 0.0000 0.0000 'International Tables Vol C Tables 4.2.6.8 and 6.1.1.4'
N N 0.0061 0.0033 'International Tables Vol C Tables 4.2.6.8 and 6.1.1.4'
O O 0.0106 0.0060 'International Tables Vol C Tables 4.2.6.8 and 6.1.1.4'
F F 0.0171 0.0103 'International Tables Vol C Tables 4.2.6.8 and 6.1.1.4'

loop_
_geom_angle_atom_site_label_1
_geom_angle_atom_site_label_2
_geom_angle_atom_site_label_3
_geom_angle
_geom_angle_site_symmetry_1
_geom_angle_site_symmetry_3
C1 O3 C1 96.8(2) . 2_565
C5 N1 C6 113.5(2) . .
C5 N1 C12 123.0(2) . .
C6 N1 C12 122.7(2) . .
O3 C1 C11 108.06(17) . .
O3 C1 C2 103.89(15) . .
C11 C1 C2 116.04(18) . .
O3 C1 C9 103.99(15) . 2_565
C11 C1 C9 116.93(18) . 2_565
C2 C1 C9 106.50(17) . 2_565
C3 C2 C1 118.3(2) . .
C3 C2 C9 102.80(16) . .
C1 C2 C9 100.91(15) . .
C10 C3 C4 99.7(2) . .
C10 C3 C2 103.52(19) . .
C4 C3 C2 108.5(2) . .
C5 C4 C7 105.3(2) . .
C5 C4 C3 116.62(19) . .
C7 C4 C3 103.5(2) . .
O1 C5 N1 123.9(3) . .
O1 C5 C4 127.8(3) . .
N1 C5 C4 108.2(2) . .
O2 C6 N1 124.1(3) . .
O2 C6 C7 128.2(2) . .
N1 C6 C7 107.7(2) . .
C6 C7 C4 105.1(2) . .
C6 C7 C8 117.26(19) . .
C4 C7 C8 103.6(2) . .
C10 C8 C7 99.47(19) . .
C10 C8 C9 103.08(18) . .
C7 C8 C9 108.3(2) . .
C1 C9 C8 119.10(19) 2_565 .
C1 C9 C2 100.26(15) 2_565 .
C8 C9 C2 102.62(15) . .
C3 C10 C8 94.6(2) . .
F2 C11 F1 106.3(2) . .
F2 C11 F3 107.12(18) . .
F1 C11 F3 107.17(18) . .
F2 C11 C1 113.48(19) . .
F1 C11 C1 113.37(19) . .
F3 C11 C1 109.05(19) . .
N1 C12 C13 109.9(2) . .
C14 C13 C15 119.1(2) . 2_565
C14 C13 C12 120.1(2) . .
C15 C13 C12 120.7(2) 2_565 .
C15 C14 C13 120.9(2) . .
C14 C15 C13 119.9(2) . 2_565

loop_
_geom_bond_atom_site_label_1
_geom_bond_atom_site_label_2
_geom_bond_distance
_geom_bond_site_symmetry_2
F1 C11 1.335(3) .
F2 C11 1.332(3) .
F3 C11 1.346(3) .
O1 C5 1.212(3) .
O2 C6 1.213(3) .
O3 C1 1.440(3) .
O3 C1 1.440(3) 2_565
N1 C5 1.393(4) .
N1 C6 1.394(3) .
N1 C12 1.467(4) .
C1 C11 1.512(3) .
C1 C2 1.550(3) .
C1 C9 1.556(3) 2_565
C2 C3 1.549(3) .
C2 C9 1.583(3) .
C3 C10 1.540(4) .
C3 C4 1.541(4) .
C4 C5 1.502(4) .
C4 C7 1.542(3) .
C6 C7 1.515(4) .
C7 C8 1.549(4) .
C8 C10 1.543(4) .
C8 C9 1.558(3) .
C9 C1 1.556(3) 2_565
C12 C13 1.513(4) .
C13 C14 1.389(4) .
C13 C15 1.392(3) 2_565
C14 C15 1.381(4) .
C15 C13 1.392(3) 2_565
